data_4329705
loop_
_publ_author_name
'Lei Gao'
'Nihal Deligonul'
'Thomas G. Gray'

_publ_section_title
;
 Gold(I) Complexes of Brominated Azadipyrromethene Ligands
;
_journal_name_full 'Inorganic Chemistry'
_journal_page_first 7682
_journal_page_last 7688
_journal_paper_doi 10.1021/ic300709n
_journal_volume 51
_journal_year 2012
_chemical_formula_moiety 'C42 H35 Au Br2 N3 O2 P'
_chemical_formula_sum 'C42 H35 Au Br2 N3 O2 P'
_chemical_formula_weight 1001.49
_chemical_name_systematic
;
 ?
;
_space_group_IT_number 9
_symmetry_cell_setting monoclinic
_symmetry_space_group_name_Hall 'C -2yc'
_symmetry_space_group_name_H-M 'C 1 c 1'
_atom_sites_solution_hydrogens geom
_atom_sites_solution_primary direct
_atom_sites_solution_secondary difmap
_audit_creation_method SHELXL-97
_cell_angle_alpha 90.00
_cell_angle_beta 97.7000(10)
_cell_angle_gamma 90.00
_cell_formula_units_Z 8
_cell_length_a 19.8704(13)
_cell_length_b 16.1637(11)
_cell_length_c 23.2378(16)
_cell_measurement_reflns_used 9970
_cell_measurement_temperature 170(2)
_cell_measurement_theta_max 26.41
_cell_measurement_theta_min 2.30
_cell_volume 7396.2(9)
_computing_cell_refinement 'Bruker SMART'
_computing_data_collection 'Bruker SMART'
_computing_data_reduction 'Bruker SAINT'
_computing_molecular_graphics 'Bruker SHELXTL'
_computing_publication_material 'Bruker SHELXTL'
_computing_structure_refinement 'SHELXL-97 (Sheldrick, 1997)'
_computing_structure_solution 'SHELXS-97 (Sheldrick, 1990)'
_diffrn_ambient_temperature 170(2)
_diffrn_measured_fraction_theta_full 0.988
_diffrn_measured_fraction_theta_max 0.988
_diffrn_measurement_device_type 'Bruker AXS APEX II CCD area detector'
_diffrn_measurement_method 'phi and omega scans'
_diffrn_radiation_monochromator graphite
_diffrn_radiation_source 'fine-focus sealed tube'
_diffrn_radiation_type MoK\a
_diffrn_radiation_wavelength 0.71073
_diffrn_reflns_av_R_equivalents 0.0397
_diffrn_reflns_av_sigmaI/netI 0.0675
_diffrn_reflns_limit_h_max 25
_diffrn_reflns_limit_h_min -25
_diffrn_reflns_limit_k_max 21
_diffrn_reflns_limit_k_min -21
_diffrn_reflns_limit_l_max 30
_diffrn_reflns_limit_l_min -30
_diffrn_reflns_number 44588
_diffrn_reflns_theta_full 28.00
_diffrn_reflns_theta_max 28.00
_diffrn_reflns_theta_min 1.77
_diffrn_standards_decay_% none
_diffrn_standards_number 0
_exptl_absorpt_coefficient_mu 6.224
_exptl_absorpt_correction_T_max 0.7461
_exptl_absorpt_correction_T_min 0.4284
_exptl_absorpt_correction_type multi-scan
_exptl_absorpt_process_details 'AXScale in APEX 2 (Bruker, 2004)'
_exptl_crystal_colour gold
_exptl_crystal_density_diffrn 1.799
_exptl_crystal_description irregular
_exptl_crystal_F_000 3904
_exptl_crystal_size_max 0.16
_exptl_crystal_size_mid 0.16
_exptl_crystal_size_min 0.05
_refine_diff_density_max 0.989
_refine_diff_density_min -0.902
_refine_diff_density_rms 0.103
_refine_ls_abs_structure_details 'Flack H D (1983), Acta Cryst. A39, 876-881'
_refine_ls_abs_structure_Flack -0.006(4)
_refine_ls_extinction_method none
_refine_ls_goodness_of_fit_ref 0.923
_refine_ls_hydrogen_treatment constr
_refine_ls_matrix_type full
_refine_ls_number_parameters 927
_refine_ls_number_reflns 17379
_refine_ls_number_restraints 2
_refine_ls_restrained_S_all 0.923
_refine_ls_R_factor_all 0.0411
_refine_ls_R_factor_gt 0.0312
_refine_ls_shift/su_max 0.012
_refine_ls_shift/su_mean 0.000
_refine_ls_structure_factor_coef Fsqd
_refine_ls_weighting_details 'calc w=1/[\s^2^(Fo^2^)+(0.0000P)^2^+0.0000P] where P=(Fo^2^+2Fc^2^)/3'
_refine_ls_weighting_scheme calc
_refine_ls_wR_factor_gt 0.0553
_refine_ls_wR_factor_ref 0.0578
_reflns_number_gt 15000
_reflns_number_total 17379
_reflns_threshold_expression >2sigma(I)
_cod_data_source_file ic300709n_si_002_3.cif
_cod_data_source_block nd021210_0m
_cod_database_code 4329705

loop_
_symmetry_equiv_pos_as_xyz
'x, y, z'
'x, -y, z+1/2'
'x+1/2, y+1/2, z'
'x+1/2, -y+1/2, z+1/2'

loop_
_atom_site_label
_atom_site_type_symbol
_atom_site_fract_x
_atom_site_fract_y
_atom_site_fract_z
_atom_site_U_iso_or_equiv
_atom_site_adp_type
_atom_site_occupancy
_atom_site_symmetry_multiplicity
_atom_site_calc_flag
_atom_site_refinement_flags
Au1 Au 0.059874(8) 0.807611(12) 0.325721(8) 0.02254(5) Uani 1 1 d .
Au2 Au 0.510696(9) 0.527322(12) 0.033550(8) 0.02330(5) Uani 1 1 d .
Br2 Br 0.25867(3) 0.53679(3) 0.30611(3) 0.03145(14) Uani 1 1 d .
Br1 Br 0.18860(3) 1.17593(4) 0.31817(3) 0.04263(16) Uani 1 1 d .
Br3 Br 0.38206(3) 0.15751(4) 0.04997(3) 0.04456(17) Uani 1 1 d .
Br4 Br 0.30560(3) 0.79579(4) 0.03691(3) 0.04253(17) Uani 1 1 d .
P2 P 0.61303(7) 0.49479(9) 0.01112(6) 0.0213(3) Uani 1 1 d .
P1 P -0.04114(7) 0.84330(9) 0.34953(6) 0.0219(3) Uani 1 1 d .
C23 C 0.0904(3) 0.5362(3) 0.2993(2) 0.0243(13) Uani 1 1 d .
H23 H 0.1196 0.5164 0.3321 0.029 Uiso 1 1 calc R
C5 C 0.0538(3) 1.0393(3) 0.2715(2) 0.0225(12) Uani 1 1 d .
C21 C 0.1575(3) 0.6679(3) 0.3026(2) 0.0193(11) Uani 1 1 d .
C12 C 0.3038(3) 1.0237(3) 0.3601(2) 0.0238(12) Uani 1 1 d .
C20 C 0.2252(3) 0.6441(3) 0.3177(2) 0.0204(11) Uani 1 1 d .
C18 C 0.2161(3) 0.7786(3) 0.3321(2) 0.0187(11) Uani 1 1 d .
C3 C 0.1802(3) 1.0606(3) 0.3200(2) 0.0220(12) Uani 1 1 d .
C25 C -0.0054(3) 0.5151(3) 0.2254(3) 0.0286(13) Uani 1 1 d .
C4 C 0.1209(3) 1.0130(3) 0.2975(2) 0.0226(12) Uani 1 1 d .
C22 C 0.0998(2) 0.6153(3) 0.2784(2) 0.0197(11) Uani 1 1 d .
C1 C 0.2015(3) 0.9263(3) 0.3288(2) 0.0220(12) Uani 1 1 d .
C24 C 0.0387(3) 0.4859(3) 0.2727(2) 0.0271(13) Uani 1 1 d .
H24 H 0.0334 0.4314 0.2867 0.032 Uiso 1 1 calc R
C2 C 0.2322(3) 1.0068(3) 0.3387(2) 0.0226(12) Uani 1 1 d .
C26 C 0.0031(3) 0.5957(3) 0.2047(2) 0.0294(13) Uani 1 1 d .
H26 H -0.0262 0.6157 0.1721 0.035 Uiso 1 1 calc R
C14 C 0.4107(3) 1.0895(4) 0.3475(3) 0.0401(16) Uani 1 1 d .
H14 H 0.4361 1.1247 0.3257 0.048 Uiso 1 1 calc R
C17 C 0.3372(3) 0.9846(4) 0.4094(3) 0.0319(14) Uani 1 1 d .
H17 H 0.3127 0.9477 0.4308 0.038 Uiso 1 1 calc R
C27 C 0.0537(3) 0.6451(3) 0.2317(2) 0.0261(12) Uani 1 1 d .
H27 H 0.0578 0.7004 0.2186 0.031 Uiso 1 1 calc R
C15 C 0.4424(3) 1.0510(4) 0.3974(3) 0.0428(16) Uani 1 1 d .
H15 H 0.4891 1.0607 0.4104 0.051 Uiso 1 1 calc R
C16 C 0.4055(3) 0.9989(4) 0.4276(3) 0.0396(16) Uani 1 1 d .
H16 H 0.4271 0.9722 0.4616 0.048 Uiso 1 1 calc R
C35 C -0.1115(3) 0.8233(3) 0.2929(2) 0.0214(12) Uani 1 1 d .
C40 C -0.1007(3) 0.7919(4) 0.2404(3) 0.0356(15) Uani 1 1 d .
H40 H -0.0557 0.7793 0.2337 0.043 Uiso 1 1 calc R
C36 C -0.1774(3) 0.8429(3) 0.3012(2) 0.0253(12) Uani 1 1 d .
H36 H -0.1860 0.8640 0.3377 0.030 Uiso 1 1 calc R
C38 C -0.2189(3) 0.7994(4) 0.2059(3) 0.0443(18) Uani 1 1 d .
H38 H -0.2557 0.7908 0.1759 0.053 Uiso 1 1 calc R
C37 C -0.2309(3) 0.8322(3) 0.2572(3) 0.0315(14) Uani 1 1 d .
H37 H -0.2756 0.8478 0.2629 0.038 Uiso 1 1 calc R
C29 C 0.3371(2) 0.7192(3) 0.3574(2) 0.0187(11) Uani 1 1 d .
C32 C 0.4737(3) 0.7355(4) 0.4035(2) 0.0289(13) Uani 1 1 d .
H32 H 0.5199 0.7417 0.4197 0.035 Uiso 1 1 calc R
C6 C 0.0154(3) 0.9859(3) 0.2334(2) 0.0250(12) Uani 1 1 d .
H6 H 0.0347 0.9346 0.2242 0.030 Uiso 1 1 calc R
C33 C 0.4415(3) 0.7977(4) 0.3701(3) 0.0315(15) Uani 1 1 d .
H33 H 0.4658 0.8465 0.3630 0.038 Uiso 1 1 calc R
C30 C 0.3715(2) 0.6562(3) 0.3904(2) 0.0224(11) Uani 1 1 d .
H30 H 0.3479 0.6066 0.3969 0.027 Uiso 1 1 calc R
C19 C 0.2642(2) 0.7123(3) 0.3369(2) 0.0192(11) Uani 1 1 d .
C34 C 0.3732(3) 0.7897(3) 0.3465(2) 0.0262(12) Uani 1 1 d .
H34 H 0.3516 0.8327 0.3230 0.031 Uiso 1 1 calc R
N6 N 0.4187(2) 0.5851(3) 0.04537(18) 0.0203(10) Uani 1 1 d .
N5 N 0.3336(2) 0.4745(3) 0.01584(18) 0.0226(10) Uani 1 1 d .
N4 N 0.4369(2) 0.4020(3) 0.05379(18) 0.0221(10) Uani 1 1 d .
C77 C 0.6811(3) 0.5087(3) 0.0704(2) 0.0216(12) Uani 1 1 d .
C82 C 0.6676(3) 0.5397(4) 0.1235(2) 0.0334(14) Uani 1 1 d .
H82 H 0.6224 0.5540 0.1286 0.040 Uiso 1 1 calc R
C78 C 0.7478(3) 0.4896(3) 0.0637(2) 0.0262(12) Uani 1 1 d .
H78 H 0.7582 0.4701 0.0273 0.031 Uiso 1 1 calc R
C84 C 0.6225(3) 0.3903(4) -0.0143(3) 0.0335(15) Uani 1 1 d .
H84A H 0.6702 0.3800 -0.0183 0.050 Uiso 1 1 calc R
H84B H 0.5946 0.3831 -0.0521 0.050 Uiso 1 1 calc R
H84C H 0.6077 0.3511 0.0136 0.050 Uiso 1 1 calc R
C81 C 0.7192(4) 0.5499(5) 0.1689(3) 0.0457(18) Uani 1 1 d .
H81 H 0.7092 0.5711 0.2049 0.055 Uiso 1 1 calc R
C83 C 0.6389(3) 0.5548(4) -0.0478(2) 0.0328(14) Uani 1 1 d .
H83A H 0.6403 0.6136 -0.0373 0.049 Uiso 1 1 calc R
H83B H 0.6064 0.5465 -0.0829 0.049 Uiso 1 1 calc R
H83C H 0.6842 0.5370 -0.0551 0.049 Uiso 1 1 calc R
C80 C 0.7854(4) 0.5295(4) 0.1624(3) 0.0420(17) Uani 1 1 d .
H80 H 0.8209 0.5363 0.1937 0.050 Uiso 1 1 calc R
C48 C 0.5468(3) 0.2180(3) 0.0707(2) 0.0285(13) Uani 1 1 d .
H48 H 0.5208 0.1809 0.0449 0.034 Uiso 1 1 calc R
C69 C 0.4755(3) 0.8016(3) 0.0625(3) 0.0271(14) Uani 1 1 d .
H69 H 0.4459 0.8233 0.0306 0.033 Uiso 1 1 calc R
C64 C 0.4663(3) 0.7196(3) 0.0796(2) 0.0221(12) Uani 1 1 d .
C62 C 0.3436(3) 0.6900(3) 0.0307(2) 0.0212(12) Uani 1 1 d .
C43 C 0.3684(2) 0.4072(3) 0.0307(2) 0.0215(11) Uani 1 1 d .
C47 C 0.5180(3) 0.2940(3) 0.0854(2) 0.0239(12) Uani 1 1 d .
O4 O 0.6203(2) 0.8658(3) 0.16779(18) 0.0432(10) Uani 1 1 d .
C49 C 0.6125(3) 0.1975(4) 0.0936(2) 0.0320(13) Uani 1 1 d .
H49 H 0.6314 0.1466 0.0830 0.038 Uiso 1 1 calc R
C45 C 0.3887(3) 0.2735(3) 0.0452(2) 0.0244(12) Uani 1 1 d .
C46 C 0.4500(3) 0.3215(3) 0.0614(2) 0.0244(13) Uani 1 1 d .
O3 O 0.7137(2) 0.2214(2) 0.15226(19) 0.0408(11) Uani 1 1 d .
C44 C 0.3371(3) 0.3263(3) 0.0269(2) 0.0221(12) Uani 1 1 d .
C63 C 0.4114(3) 0.6673(3) 0.0515(2) 0.0229(12) Uani 1 1 d .
C50 C 0.6508(3) 0.2496(4) 0.1313(2) 0.0311(14) Uani 1 1 d .
C67 C 0.5690(3) 0.8214(4) 0.1369(3) 0.0303(13) Uani 1 1 d .
C68 C 0.5258(3) 0.8522(4) 0.0902(2) 0.0317(13) Uani 1 1 d .
H68 H 0.5306 0.9074 0.0773 0.038 Uiso 1 1 calc R
C60 C 0.3553(3) 0.5535(3) 0.0228(2) 0.0219(12) Uani 1 1 d .
C52 C 0.5590(3) 0.3462(3) 0.1227(2) 0.0253(12) Uani 1 1 d .
H52 H 0.5415 0.3985 0.1321 0.030 Uiso 1 1 calc R
C61 C 0.3081(3) 0.6204(3) 0.0124(2) 0.0210(11) Uani 1 1 d .
C65 C 0.5117(3) 0.6908(3) 0.1264(2) 0.0259(12) Uani 1 1 d .
H65 H 0.5080 0.6353 0.1391 0.031 Uiso 1 1 calc R
C66 C 0.5617(3) 0.7409(4) 0.1544(2) 0.0289(13) Uani 1 1 d .
H66 H 0.5915 0.7196 0.1863 0.035 Uiso 1 1 calc R
C51 C 0.6237(3) 0.3248(3) 0.1465(2) 0.0243(12) Uani 1 1 d .
H51 H 0.6497 0.3610 0.1730 0.029 Uiso 1 1 calc R
N3 N 0.1517(2) 0.7501(2) 0.31167(17) 0.0180(9) Uani 1 1 d .
N2 N 0.2364(2) 0.8566(3) 0.34201(18) 0.0212(10) Uani 1 1 d .
N1 N 0.1357(2) 0.9317(3) 0.30338(18) 0.0219(10) Uani 1 1 d .
C53 C 0.7579(3) 0.2775(4) 0.1872(3) 0.0439(16) Uani 1 1 d .
H53A H 0.7641 0.3277 0.1649 0.066 Uiso 1 1 calc R
H53B H 0.8020 0.2510 0.1986 0.066 Uiso 1 1 calc R
H53C H 0.7377 0.2921 0.2221 0.066 Uiso 1 1 calc R
C70 C 0.6339(4) 0.9463(4) 0.1479(3) 0.057(2) Uani 1 1 d .
H70A H 0.6463 0.9428 0.1086 0.085 Uiso 1 1 calc R
H70B H 0.6715 0.9709 0.1740 0.085 Uiso 1 1 calc R
H70C H 0.5933 0.9808 0.1475 0.085 Uiso 1 1 calc R
C71 C 0.2356(3) 0.6108(3) -0.0126(2) 0.0243(12) Uani 1 1 d .
C10 C 0.0246(3) 1.1152(3) 0.2841(2) 0.0287(13) Uani 1 1 d .
H10 H 0.0500 1.1537 0.3091 0.034 Uiso 1 1 calc R
C8 C -0.0783(3) 1.0801(4) 0.2216(2) 0.0273(13) Uani 1 1 d .
C9 C -0.0407(3) 1.1337(4) 0.2604(2) 0.0316(13) Uani 1 1 d .
H9 H -0.0607 1.1840 0.2707 0.038 Uiso 1 1 calc R
C7 C -0.0505(3) 1.0048(4) 0.2080(2) 0.0297(13) Uani 1 1 d .
H7 H -0.0758 0.9672 0.1821 0.036 Uiso 1 1 calc R
O2 O -0.05595(19) 0.4704(2) 0.19427(18) 0.0409(10) Uani 1 1 d .
C28 C -0.0681(3) 0.3893(4) 0.2147(3) 0.0478(19) Uani 1 1 d .
H28A H -0.0271 0.3556 0.2148 0.072 Uiso 1 1 calc R
H28B H -0.1056 0.3638 0.1890 0.072 Uiso 1 1 calc R
H28C H -0.0801 0.3927 0.2542 0.072 Uiso 1 1 calc R
C13 C 0.3424(3) 1.0765(3) 0.3297(2) 0.0302(13) Uani 1 1 d .
H13 H 0.3211 1.1040 0.2960 0.036 Uiso 1 1 calc R
C41 C -0.0629(3) 0.7921(4) 0.4137(2) 0.0270(13) Uani 1 1 d .
H41A H -0.0294 0.8064 0.4471 0.041 Uiso 1 1 calc R
H41B H -0.0630 0.7321 0.4078 0.041 Uiso 1 1 calc R
H41C H -0.1081 0.8101 0.4210 0.041 Uiso 1 1 calc R
C59 C 0.2256(3) 0.3513(3) -0.0344(2) 0.0247(12) Uani 1 1 d .
H59 H 0.2469 0.3901 -0.0568 0.030 Uiso 1 1 calc R
C54 C 0.2639(3) 0.3089(3) 0.0121(2) 0.0225(12) Uani 1 1 d .
C73 C 0.1282(3) 0.5405(4) -0.0183(3) 0.0347(15) Uani 1 1 d .
H73 H 0.1011 0.4982 -0.0048 0.042 Uiso 1 1 calc R
C72 C 0.1951(3) 0.5491(4) 0.0058(2) 0.0297(13) Uani 1 1 d .
H72 H 0.2137 0.5121 0.0355 0.036 Uiso 1 1 calc R
C76 C 0.2072(3) 0.6642(4) -0.0569(3) 0.0314(13) Uani 1 1 d .
H76 H 0.2338 0.7074 -0.0700 0.038 Uiso 1 1 calc R
C74 C 0.1004(3) 0.5930(4) -0.0622(3) 0.0410(16) Uani 1 1 d .
H74 H 0.0543 0.5874 -0.0789 0.049 Uiso 1 1 calc R
C75 C 0.1410(3) 0.6536(4) -0.0812(3) 0.0429(16) Uani 1 1 d .
H75 H 0.1226 0.6890 -0.1119 0.051 Uiso 1 1 calc R
C31 C 0.4390(2) 0.6639(3) 0.4138(2) 0.0236(12) Uani 1 1 d .
H31 H 0.4612 0.6207 0.4366 0.028 Uiso 1 1 calc R
O1 O -0.1417(2) 1.1063(3) 0.19947(18) 0.0384(11) Uani 1 1 d .
C11 C -0.1842(3) 1.0501(4) 0.1647(3) 0.0455(17) Uani 1 1 d .
H11A H -0.1632 1.0354 0.1303 0.068 Uiso 1 1 calc R
H11B H -0.2285 1.0760 0.1526 0.068 Uiso 1 1 calc R
H11C H -0.1905 1.0000 0.1872 0.068 Uiso 1 1 calc R
C39 C -0.1542(3) 0.7782(5) 0.1966(3) 0.0525(19) Uani 1 1 d .
H39 H -0.1463 0.7546 0.1607 0.063 Uiso 1 1 calc R
C42 C -0.0508(3) 0.9503(3) 0.3688(2) 0.0269(13) Uani 1 1 d .
H42A H -0.0960 0.9588 0.3801 0.040 Uiso 1 1 calc R
H42B H -0.0454 0.9855 0.3354 0.040 Uiso 1 1 calc R
H42C H -0.0162 0.9648 0.4014 0.040 Uiso 1 1 calc R
C79 C 0.7991(3) 0.4988(4) 0.1093(3) 0.0339(14) Uani 1 1 d .
H79 H 0.8442 0.4841 0.1045 0.041 Uiso 1 1 calc R
C58 C 0.1564(3) 0.3359(4) -0.0471(3) 0.0322(14) Uani 1 1 d .
H58 H 0.1308 0.3634 -0.0789 0.039 Uiso 1 1 calc R
C57 C 0.1251(3) 0.2821(4) -0.0149(3) 0.0366(15) Uani 1 1 d .
H57 H 0.0776 0.2730 -0.0239 0.044 Uiso 1 1 calc R
C55 C 0.2304(3) 0.2529(4) 0.0444(2) 0.0356(14) Uani 1 1 d .
H55 H 0.2552 0.2233 0.0756 0.043 Uiso 1 1 calc R
C56 C 0.1610(3) 0.2406(4) 0.0308(3) 0.0400(15) Uani 1 1 d .
H56 H 0.1383 0.2032 0.0532 0.048 Uiso 1 1 calc R

loop_
_atom_site_aniso_label
_atom_site_aniso_U_11
_atom_site_aniso_U_22
_atom_site_aniso_U_33
_atom_site_aniso_U_23
_atom_site_aniso_U_13
_atom_site_aniso_U_12
Au1 0.01634(10) 0.02615(11) 0.02467(10) -0.00308(9) 0.00109(8) 0.00405(9)
Au2 0.01581(10) 0.03056(12) 0.02324(10) -0.00152(9) 0.00153(8) 0.00430(9)
Br2 0.0258(3) 0.0224(3) 0.0456(4) -0.0057(2) 0.0030(3) 0.0042(2)
Br1 0.0445(4) 0.0199(3) 0.0618(4) -0.0007(3) 0.0006(3) -0.0007(3)
Br3 0.0478(4) 0.0271(3) 0.0567(4) 0.0003(3) -0.0006(3) -0.0025(3)
Br4 0.0341(4) 0.0279(3) 0.0656(5) -0.0010(3) 0.0069(3) 0.0081(3)
P2 0.0169(7) 0.0247(8) 0.0219(7) -0.0018(6) 0.0010(5) 0.0024(6)
P1 0.0181(7) 0.0246(8) 0.0225(7) -0.0017(6) 0.0014(5) 0.0036(6)
C23 0.024(3) 0.023(3) 0.024(3) 0.000(2) 0.000(2) -0.001(2)
C5 0.025(3) 0.024(3) 0.019(3) 0.003(2) 0.006(2) 0.003(2)
C21 0.017(3) 0.022(3) 0.018(3) 0.002(2) 0.001(2) 0.005(2)
C12 0.033(3) 0.014(3) 0.025(3) -0.006(2) 0.005(2) 0.001(2)
C20 0.025(3) 0.018(3) 0.018(3) 0.001(2) 0.003(2) 0.004(2)
C18 0.017(3) 0.021(3) 0.019(3) 0.001(2) 0.005(2) 0.001(2)
C3 0.029(3) 0.015(3) 0.023(3) 0.001(2) 0.008(2) -0.003(2)
C25 0.022(3) 0.026(3) 0.037(3) -0.005(3) 0.002(3) -0.001(2)
C4 0.031(3) 0.019(3) 0.018(3) -0.002(2) 0.006(2) 0.002(2)
C22 0.016(3) 0.022(3) 0.021(3) -0.002(2) 0.005(2) -0.002(2)
C1 0.031(3) 0.015(3) 0.021(3) -0.008(2) 0.006(2) 0.000(2)
C24 0.026(3) 0.021(3) 0.033(3) 0.005(2) 0.001(2) 0.004(2)
C2 0.024(3) 0.017(3) 0.027(3) -0.001(2) 0.003(2) -0.001(2)
C26 0.025(3) 0.029(3) 0.032(3) 0.003(3) -0.003(2) 0.004(2)
C14 0.041(4) 0.030(3) 0.051(4) -0.006(3) 0.015(3) -0.017(3)
C17 0.029(3) 0.030(3) 0.036(3) 0.000(3) 0.002(3) -0.006(3)
C27 0.024(3) 0.024(3) 0.029(3) 0.006(2) 0.001(2) 0.000(2)
C15 0.022(3) 0.038(4) 0.066(5) -0.006(3) -0.004(3) -0.004(3)
C16 0.033(4) 0.037(4) 0.045(4) 0.006(3) -0.005(3) -0.003(3)
C35 0.022(3) 0.015(3) 0.027(3) -0.003(2) 0.003(2) -0.001(2)
C40 0.027(3) 0.047(4) 0.032(3) -0.005(3) 0.003(3) 0.006(3)
C36 0.023(3) 0.023(3) 0.029(3) -0.001(2) 0.002(2) 0.001(2)
C38 0.031(4) 0.051(4) 0.045(4) -0.006(3) -0.015(3) -0.001(3)
C37 0.021(3) 0.029(3) 0.042(4) 0.004(3) -0.003(3) -0.001(2)
C29 0.016(2) 0.023(3) 0.018(2) -0.005(2) 0.006(2) 0.000(2)
C32 0.016(3) 0.041(3) 0.028(3) -0.004(3) -0.002(2) 0.003(2)
C6 0.030(3) 0.025(3) 0.020(3) 0.002(2) 0.004(2) 0.005(2)
C33 0.030(4) 0.024(3) 0.040(4) -0.001(3) 0.001(3) -0.004(3)
C30 0.018(3) 0.024(3) 0.026(3) 0.001(2) 0.005(2) 0.000(2)
C19 0.018(3) 0.020(3) 0.020(3) 0.002(2) 0.005(2) 0.000(2)
C34 0.026(3) 0.018(3) 0.035(3) 0.006(2) 0.004(2) 0.004(2)
N6 0.015(2) 0.021(3) 0.024(2) -0.0021(18) -0.0009(18) 0.0045(19)
N5 0.020(2) 0.023(2) 0.023(2) -0.006(2) 0.0005(19) 0.003(2)
N4 0.019(2) 0.024(3) 0.024(2) -0.0007(19) 0.0025(18) 0.0018(19)
C77 0.022(3) 0.019(3) 0.023(3) 0.005(2) 0.003(2) 0.000(2)
C82 0.030(3) 0.049(4) 0.021(3) -0.007(3) 0.003(3) 0.010(3)
C78 0.024(3) 0.030(3) 0.025(3) 0.000(2) 0.004(2) 0.000(2)
C84 0.023(3) 0.041(4) 0.037(3) -0.007(3) 0.007(3) 0.001(3)
C81 0.042(4) 0.064(5) 0.031(4) -0.010(3) 0.002(3) 0.006(4)
C83 0.034(3) 0.039(4) 0.025(3) 0.005(3) 0.003(3) 0.002(3)
C80 0.037(4) 0.052(4) 0.033(3) -0.005(3) -0.010(3) -0.004(3)
C48 0.033(3) 0.021(3) 0.032(3) -0.003(2) 0.004(3) -0.002(3)
C69 0.022(3) 0.032(3) 0.027(3) 0.003(2) 0.002(2) 0.005(2)
C64 0.020(3) 0.023(3) 0.024(3) 0.000(2) 0.008(2) 0.003(2)
C62 0.022(3) 0.019(3) 0.024(3) 0.003(2) 0.005(2) 0.009(2)
C43 0.014(3) 0.025(3) 0.025(3) 0.000(2) 0.000(2) -0.001(2)
C47 0.024(3) 0.025(3) 0.022(3) 0.001(2) 0.003(2) 0.002(2)
O4 0.036(2) 0.042(3) 0.049(3) -0.001(2) -0.004(2) -0.015(2)
C49 0.031(3) 0.025(3) 0.041(3) -0.002(3) 0.007(3) 0.009(3)
C45 0.034(3) 0.014(3) 0.024(3) -0.003(2) 0.000(2) -0.001(2)
C46 0.024(3) 0.030(3) 0.018(3) -0.001(2) 0.000(2) 0.004(2)
O3 0.028(2) 0.036(2) 0.056(3) 0.003(2) -0.004(2) 0.0098(19)
C44 0.027(3) 0.025(3) 0.015(3) -0.002(2) 0.005(2) 0.000(2)
C63 0.026(3) 0.026(3) 0.017(3) 0.001(2) 0.007(2) 0.003(2)
C50 0.031(3) 0.032(3) 0.031(3) 0.012(3) 0.007(3) 0.015(3)
C67 0.020(3) 0.039(3) 0.031(3) 0.000(3) -0.001(2) -0.004(3)
C68 0.025(3) 0.026(3) 0.044(4) -0.002(3) 0.009(3) -0.006(3)
C60 0.020(3) 0.025(3) 0.019(3) 0.000(2) -0.003(2) 0.006(2)
C52 0.030(3) 0.017(3) 0.028(3) -0.002(2) 0.001(2) 0.008(2)
C61 0.018(3) 0.023(3) 0.023(3) 0.006(2) 0.007(2) 0.006(2)
C65 0.027(3) 0.026(3) 0.026(3) 0.000(2) 0.009(2) 0.003(2)
C66 0.023(3) 0.034(3) 0.029(3) 0.003(3) 0.001(2) -0.001(3)
C51 0.026(3) 0.027(3) 0.018(3) 0.000(2) -0.002(2) -0.001(2)
N3 0.016(2) 0.019(2) 0.019(2) 0.0050(17) 0.0033(17) 0.0012(18)
N2 0.018(2) 0.019(2) 0.027(2) 0.003(2) 0.0046(19) 0.000(2)
N1 0.020(2) 0.020(2) 0.026(2) -0.0007(19) 0.0046(19) 0.0034(19)
C53 0.029(3) 0.053(4) 0.048(4) 0.009(3) -0.001(3) 0.002(3)
C70 0.042(4) 0.058(5) 0.068(5) 0.000(4) -0.001(4) -0.027(4)
C71 0.017(3) 0.027(3) 0.029(3) -0.006(2) 0.007(2) 0.007(2)
C10 0.033(3) 0.023(3) 0.033(3) 0.002(2) 0.014(3) 0.007(3)
C8 0.028(3) 0.031(3) 0.023(3) 0.006(2) 0.004(2) 0.002(3)
C9 0.030(3) 0.025(3) 0.041(3) 0.004(3) 0.010(3) 0.010(3)
C7 0.028(3) 0.031(3) 0.028(3) 0.001(3) -0.003(2) 0.006(3)
O2 0.030(2) 0.037(2) 0.051(3) 0.007(2) -0.0113(19) -0.016(2)
C28 0.038(4) 0.045(5) 0.057(4) 0.005(3) -0.003(3) -0.029(3)
C13 0.026(3) 0.029(3) 0.036(3) -0.003(3) 0.006(2) -0.003(2)
C41 0.029(3) 0.031(3) 0.022(3) 0.001(2) 0.006(2) 0.004(3)
C59 0.024(3) 0.026(3) 0.025(3) -0.005(2) 0.007(2) -0.002(2)
C54 0.020(3) 0.025(3) 0.023(3) -0.006(2) 0.003(2) -0.005(2)
C73 0.017(3) 0.032(3) 0.056(4) -0.007(3) 0.010(3) -0.003(3)
C72 0.025(3) 0.030(3) 0.035(3) 0.001(3) 0.008(3) 0.009(3)
C76 0.021(3) 0.031(3) 0.042(3) 0.006(3) 0.003(3) 0.002(3)
C74 0.021(3) 0.040(4) 0.058(4) 0.000(3) -0.007(3) 0.007(3)
C75 0.029(3) 0.044(4) 0.053(4) 0.010(3) -0.007(3) 0.011(3)
C31 0.019(3) 0.028(3) 0.023(3) 0.003(2) 0.001(2) 0.009(2)
O1 0.026(2) 0.042(3) 0.045(3) 0.005(2) -0.0021(19) 0.0097(19)
C11 0.035(4) 0.063(5) 0.036(4) 0.002(3) -0.003(3) 0.010(3)
C39 0.038(4) 0.083(5) 0.032(4) -0.023(4) -0.008(3) 0.005(4)
C42 0.022(3) 0.029(3) 0.030(3) -0.002(2) 0.002(2) 0.004(2)
C79 0.021(3) 0.037(4) 0.041(4) 0.003(3) -0.005(3) -0.002(3)
C58 0.023(3) 0.039(4) 0.034(3) -0.014(3) 0.001(2) 0.002(3)
C57 0.023(3) 0.048(4) 0.038(3) -0.012(3) 0.004(3) -0.010(3)
C55 0.042(4) 0.035(4) 0.029(3) -0.006(3) 0.000(3) -0.008(3)
C56 0.037(4) 0.042(4) 0.043(4) 0.000(3) 0.014(3) -0.011(3)

loop_
_atom_type_symbol
_atom_type_description
_atom_type_scat_dispersion_real
_atom_type_scat_dispersion_imag
_atom_type_scat_source
C C 0.0033 0.0016 'International Tables Vol C Tables 4.2.6.8 and 6.1.1.4'
H H 0.0000 0.0000 'International Tables Vol C Tables 4.2.6.8 and 6.1.1.4'
N N 0.0061 0.0033 'International Tables Vol C Tables 4.2.6.8 and 6.1.1.4'
O O 0.0106 0.0060 'International Tables Vol C Tables 4.2.6.8 and 6.1.1.4'
P P 0.1023 0.0942 'International Tables Vol C Tables 4.2.6.8 and 6.1.1.4'
Br Br -0.2901 2.4595 'International Tables Vol C Tables 4.2.6.8 and 6.1.1.4'
Au Au -2.0133 8.8022 'International Tables Vol C Tables 4.2.6.8 and 6.1.1.4'

loop_
_geom_angle_atom_site_label_1
_geom_angle_atom_site_label_2
_geom_angle_atom_site_label_3
_geom_angle
N3 Au1 P1 167.95(11)
N3 Au1 N1 76.90(14)
P1 Au1 N1 114.51(10)
N6 Au2 P2 166.29(12)
N6 Au2 N4 78.46(15)
P2 Au2 N4 114.56(10)
C84 P2 C83 101.6(3)
C84 P2 C77 105.4(3)
C83 P2 C77 104.5(3)
C84 P2 Au2 115.8(2)
C83 P2 Au2 114.3(2)
C77 P2 Au2 113.88(18)
C42 P1 C41 100.9(3)
C42 P1 C35 104.7(2)
C41 P1 C35 105.7(3)
C42 P1 Au1 116.06(19)
C41 P1 Au1 114.18(19)
C35 P1 Au1 113.93(18)
C22 C23 C24 120.7(5)
C22 C23 H23 119.7
C24 C23 H23 119.7
C6 C5 C10 117.8(5)
C6 C5 C4 118.6(5)
C10 C5 C4 123.5(5)
N3 C21 C20 109.3(4)
N3 C21 C22 123.2(4)
C20 C21 C22 127.5(5)
C17 C12 C13 117.3(5)
C17 C12 C2 121.7(5)
C13 C12 C2 121.0(5)
C19 C20 C21 109.8(5)
C19 C20 Br2 125.7(4)
C21 C20 Br2 124.2(4)
N2 C18 N3 128.2(5)
N2 C18 C19 120.8(4)
N3 C18 C19 110.7(4)
C2 C3 C4 108.5(5)
C2 C3 Br1 124.9(4)
C4 C3 Br1 126.3(4)
O2 C25 C24 125.4(5)
O2 C25 C26 115.0(5)
C24 C25 C26 119.4(5)
N1 C4 C3 109.1(5)
N1 C4 C5 120.2(5)
C3 C4 C5 130.8(5)
C23 C22 C27 118.7(5)
C23 C22 C21 122.1(5)
C27 C22 C21 119.2(5)
N2 C1 N1 126.2(5)
N2 C1 C2 121.9(5)
N1 C1 C2 111.9(5)
C23 C24 C25 120.1(5)
C23 C24 H24 119.9
C25 C24 H24 119.9
C3 C2 C1 103.7(5)
C3 C2 C12 129.9(5)
C1 C2 C12 126.3(5)
C27 C26 C25 120.0(5)
C27 C26 H26 120.0
C25 C26 H26 120.0
C13 C14 C15 119.9(6)
C13 C14 H14 120.0
C15 C14 H14 120.0
C16 C17 C12 120.8(6)
C16 C17 H17 119.6
C12 C17 H17 119.6
C26 C27 C22 121.0(5)
C26 C27 H27 119.5
C22 C27 H27 119.5
C16 C15 C14 119.2(6)
C16 C15 H15 120.4
C14 C15 H15 120.4
C15 C16 C17 121.1(6)
C15 C16 H16 119.4
C17 C16 H16 119.4
C40 C35 C36 118.3(5)
C40 C35 P1 121.1(4)
C36 C35 P1 120.6(4)
C35 C40 C39 121.3(6)
C35 C40 H40 119.4
C39 C40 H40 119.4
C37 C36 C35 121.0(5)
C37 C36 H36 119.5
C35 C36 H36 119.5
C37 C38 C39 121.0(6)
C37 C38 H38 119.5
C39 C38 H38 119.5
C38 C37 C36 119.4(6)
C38 C37 H37 120.3
C36 C37 H37 120.3
C34 C29 C30 118.1(5)
C34 C29 C19 121.0(5)
C30 C29 C19 120.8(4)
C33 C32 C31 120.3(5)
C33 C32 H32 119.9
C31 C32 H32 119.9
C5 C6 C7 122.6(5)
C5 C6 H6 118.7
C7 C6 H6 118.7
C32 C33 C34 120.5(6)
C32 C33 H33 119.8
C34 C33 H33 119.8
C31 C30 C29 121.7(5)
C31 C30 H30 119.1
C29 C30 H30 119.1
C20 C19 C18 103.4(4)
C20 C19 C29 130.6(5)
C18 C19 C29 126.0(4)
C29 C34 C33 120.2(5)
C29 C34 H34 119.9
C33 C34 H34 119.9
C63 N6 C60 107.3(4)
C63 N6 Au2 124.0(4)
C60 N6 Au2 123.1(3)
C43 N5 C60 127.3(5)
C46 N4 C43 105.8(4)
C46 N4 Au2 133.2(4)
C43 N4 Au2 115.5(3)
C78 C77 C82 118.6(5)
C78 C77 P2 120.9(4)
C82 C77 P2 120.5(4)
C81 C82 C77 120.7(6)
C81 C82 H82 119.7
C77 C82 H82 119.7
C79 C78 C77 120.5(5)
C79 C78 H78 119.7
C77 C78 H78 119.7
P2 C84 H84A 109.5
P2 C84 H84B 109.5
H84A C84 H84B 109.5
P2 C84 H84C 109.5
H84A C84 H84C 109.5
H84B C84 H84C 109.5
C82 C81 C80 120.6(6)
C82 C81 H81 119.7
C80 C81 H81 119.7
P2 C83 H83A 109.5
P2 C83 H83B 109.5
H83A C83 H83B 109.5
P2 C83 H83C 109.5
H83A C83 H83C 109.5
H83B C83 H83C 109.5
C81 C80 C79 118.9(6)
C81 C80 H80 120.5
C79 C80 H80 120.5
C49 C48 C47 120.5(5)
C49 C48 H48 119.8
C47 C48 H48 119.8
C68 C69 C64 122.7(5)
C68 C69 H69 118.6
C64 C69 H69 118.6
C65 C64 C69 116.2(5)
C65 C64 C63 121.4(5)
C69 C64 C63 122.4(5)
C61 C62 C63 108.7(5)
C61 C62 Br4 125.2(4)
C63 C62 Br4 125.5(4)
N5 C43 N4 127.2(5)
N5 C43 C44 121.8(5)
N4 C43 C44 111.0(4)
C52 C47 C48 117.1(5)
C52 C47 C46 119.1(5)
C48 C47 C46 123.8(5)
C67 O4 C70 118.1(5)
C50 C49 C48 120.9(5)
C50 C49 H49 119.5
C48 C49 H49 119.5
C44 C45 C46 108.5(5)
C44 C45 Br3 126.1(4)
C46 C45 Br3 125.5(4)
N4 C46 C45 110.3(5)
N4 C46 C47 120.1(5)
C45 C46 C47 129.6(5)
C50 O3 C53 117.0(5)
C45 C44 C43 104.4(5)
C45 C44 C54 129.2(5)
C43 C44 C54 126.1(5)
N6 C63 C62 109.2(5)
N6 C63 C64 122.2(5)
C62 C63 C64 128.4(5)
O3 C50 C49 115.4(5)
O3 C50 C51 124.8(6)
C49 C50 C51 119.8(5)
O4 C67 C66 116.2(5)
O4 C67 C68 124.3(5)
C66 C67 C68 119.5(5)
C69 C68 C67 119.1(5)
C69 C68 H68 120.4
C67 C68 H68 120.4
N5 C60 N6 130.4(5)
N5 C60 C61 120.2(5)
N6 C60 C61 109.0(5)
C51 C52 C47 122.4(5)
C51 C52 H52 118.8
C47 C52 H52 118.8
C62 C61 C60 105.7(5)
C62 C61 C71 129.8(5)
C60 C61 C71 124.5(5)
C66 C65 C64 121.5(5)
C66 C65 H65 119.2
C64 C65 H65 119.2
C65 C66 C67 120.9(5)
C65 C66 H66 119.5
C67 C66 H66 119.5
C52 C51 C50 119.4(5)
C52 C51 H51 120.3
C50 C51 H51 120.3
C21 N3 C18 106.7(4)
C21 N3 Au1 123.4(3)
C18 N3 Au1 125.3(3)
C18 N2 C1 128.4(4)
C4 N1 C1 106.8(4)
C4 N1 Au1 130.3(3)
C1 N1 Au1 114.3(3)
O3 C53 H53A 109.5
O3 C53 H53B 109.5
H53A C53 H53B 109.5
O3 C53 H53C 109.5
H53A C53 H53C 109.5
H53B C53 H53C 109.5
O4 C70 H70A 109.5
O4 C70 H70B 109.5
H70A C70 H70B 109.5
O4 C70 H70C 109.5
H70A C70 H70C 109.5
H70B C70 H70C 109.5
C72 C71 C76 118.5(5)
C72 C71 C61 121.8(5)
C76 C71 C61 119.7(5)
C9 C10 C5 120.1(5)
C9 C10 H10 119.9
C5 C10 H10 119.9
O1 C8 C7 124.2(5)
O1 C8 C9 116.1(5)
C7 C8 C9 119.8(5)
C10 C9 C8 121.3(5)
C10 C9 H9 119.3
C8 C9 H9 119.3
C8 C7 C6 118.3(5)
C8 C7 H7 120.9
C6 C7 H7 120.9
C25 O2 C28 117.2(4)
O2 C28 H28A 109.5
O2 C28 H28B 109.5
H28A C28 H28B 109.5
O2 C28 H28C 109.5
H28A C28 H28C 109.5
H28B C28 H28C 109.5
C14 C13 C12 121.6(6)
C14 C13 H13 119.2
C12 C13 H13 119.2
P1 C41 H41A 109.5
P1 C41 H41B 109.5
H41A C41 H41B 109.5
P1 C41 H41C 109.5
H41A C41 H41C 109.5
H41B C41 H41C 109.5
C58 C59 C54 119.5(5)
C58 C59 H59 120.2
C54 C59 H59 120.2
C55 C54 C59 118.4(5)
C55 C54 C44 121.5(5)
C59 C54 C44 120.0(5)
C72 C73 C74 120.4(6)
C72 C73 H73 119.8
C74 C73 H73 119.8
C73 C72 C71 121.0(6)
C73 C72 H72 119.5
C71 C72 H72 119.5
C75 C76 C71 119.7(6)
C75 C76 H76 120.2
C71 C76 H76 120.2
C75 C74 C73 118.6(6)
C75 C74 H74 120.7
C73 C74 H74 120.7
C76 C75 C74 121.8(6)
C76 C75 H75 119.1
C74 C75 H75 119.1
C32 C31 C30 119.2(5)
C32 C31 H31 120.4
C30 C31 H31 120.4
C8 O1 C11 117.8(5)
O1 C11 H11A 109.5
O1 C11 H11B 109.5
H11A C11 H11B 109.5
O1 C11 H11C 109.5
H11A C11 H11C 109.5
H11B C11 H11C 109.5
C38 C39 C40 119.0(6)
C38 C39 H39 120.5
C40 C39 H39 120.5
P1 C42 H42A 109.5
P1 C42 H42B 109.5
H42A C42 H42B 109.5
P1 C42 H42C 109.5
H42A C42 H42C 109.5
H42B C42 H42C 109.5
C78 C79 C80 120.7(6)
C78 C79 H79 119.7
C80 C79 H79 119.7
C57 C58 C59 120.9(6)
C57 C58 H58 119.6
C59 C58 H58 119.6
C58 C57 C56 120.8(5)
C58 C57 H57 119.6
C56 C57 H57 119.6
C56 C55 C54 120.0(6)
C56 C55 H55 120.0
C54 C55 H55 120.0
C57 C56 C55 120.3(6)
C57 C56 H56 119.9
C55 C56 H56 119.9

loop_
_geom_bond_atom_site_label_1
_geom_bond_atom_site_label_2
_geom_bond_distance
Au1 N3 2.111(4)
Au1 P1 2.2282(13)
Au1 N1 2.602(4)
Au2 N6 2.104(4)
Au2 P2 2.2287(13)
Au2 N4 2.581(4)
Br2 C20 1.890(5)
Br1 C3 1.872(5)
Br3 C45 1.883(5)
Br4 C62 1.882(5)
P2 C84 1.807(6)
P2 C83 1.808(6)
P2 C77 1.810(5)
P1 C42 1.804(5)
P1 C41 1.808(5)
P1 C35 1.815(6)
C23 C22 1.389(7)
C23 C24 1.390(7)
C23 H23 0.9500
C5 C6 1.390(7)
C5 C10 1.405(7)
C5 C4 1.451(8)
C21 N3 1.351(6)
C21 C20 1.399(7)
C21 C22 1.476(7)
C12 C17 1.397(8)
C12 C13 1.400(7)
C12 C2 1.470(8)
C20 C19 1.386(7)
C18 N2 1.334(7)
C18 N3 1.384(6)
C18 C19 1.431(7)
C3 C2 1.375(7)
C3 C4 1.446(7)
C25 O2 1.363(6)
C25 C24 1.393(8)
C25 C26 1.406(7)
C4 N1 1.349(7)
C22 C27 1.408(7)
C1 N2 1.336(6)
C1 N1 1.364(7)
C1 C2 1.441(7)
C24 H24 0.9500
C26 C27 1.369(7)
C26 H26 0.9500
C14 C13 1.381(8)
C14 C15 1.390(9)
C14 H14 0.9500
C17 C16 1.386(8)
C17 H17 0.9500
C27 H27 0.9500
C15 C16 1.369(9)
C15 H15 0.9500
C16 H16 0.9500
C35 C40 1.365(8)
C35 C36 1.386(7)
C40 C39 1.388(8)
C40 H40 0.9500
C36 C37 1.384(7)
C36 H36 0.9500
C38 C37 1.356(8)
C38 C39 1.374(9)
C38 H38 0.9500
C37 H37 0.9500
C29 C34 1.389(7)
C29 C30 1.397(7)
C29 C19 1.467(7)
C32 C33 1.375(8)
C32 C31 1.384(7)
C32 H32 0.9500
C6 C7 1.396(8)
C6 H6 0.9500
C33 C34 1.399(8)
C33 H33 0.9500
C30 C31 1.384(7)
C30 H30 0.9500
C34 H34 0.9500
N6 C63 1.347(6)
N6 C60 1.395(6)
N5 C43 1.310(6)
N5 C60 1.350(7)
N4 C46 1.333(7)
N4 C43 1.397(6)
C77 C78 1.391(7)
C77 C82 1.391(7)
C82 C81 1.378(8)
C82 H82 0.9500
C78 C79 1.376(7)
C78 H78 0.9500
C84 H84A 0.9800
C84 H84B 0.9800
C84 H84C 0.9800
C81 C80 1.383(9)
C81 H81 0.9500
C83 H83A 0.9800
C83 H83B 0.9800
C83 H83C 0.9800
C80 C79 1.390(9)
C80 H80 0.9500
C48 C49 1.383(8)
C48 C47 1.415(7)
C48 H48 0.9500
C69 C68 1.381(8)
C69 C64 1.404(7)
C69 H69 0.9500
C64 C65 1.395(7)
C64 C63 1.463(7)
C62 C61 1.366(7)
C62 C63 1.418(7)
C43 C44 1.446(7)
C47 C52 1.393(7)
C47 C46 1.461(7)
O4 C67 1.369(6)
O4 C70 1.418(7)
C49 C50 1.371(8)
C49 H49 0.9500
C45 C44 1.358(7)
C45 C46 1.451(7)
O3 C50 1.358(7)
O3 C53 1.436(7)
C44 C54 1.475(7)
C50 C51 1.395(8)
C67 C66 1.378(7)
C67 C68 1.384(8)
C68 H68 0.9500
C60 C61 1.430(7)
C52 C51 1.374(7)
C52 H52 0.9500
C61 C71 1.486(7)
C65 C66 1.376(7)
C65 H65 0.9500
C66 H66 0.9500
C51 H51 0.9500
C53 H53A 0.9800
C53 H53B 0.9800
C53 H53C 0.9800
C70 H70A 0.9800
C70 H70B 0.9800
C70 H70C 0.9800
C71 C72 1.384(8)
C71 C76 1.402(7)
C10 C9 1.373(7)
C10 H10 0.9500
C8 O1 1.362(7)
C8 C7 1.390(8)
C8 C9 1.394(8)
C9 H9 0.9500
C7 H7 0.9500
O2 C28 1.426(7)
C28 H28A 0.9800
C28 H28B 0.9800
C28 H28C 0.9800
C13 H13 0.9500
C41 H41A 0.9800
C41 H41B 0.9800
C41 H41C 0.9800
C59 C58 1.388(7)
C59 C54 1.413(7)
C59 H59 0.9500
C54 C55 1.400(7)
C73 C72 1.379(8)
C73 C74 1.383(8)
C73 H73 0.9500
C72 H72 0.9500
C76 C75 1.372(8)
C76 H76 0.9500
C74 C75 1.378(9)
C74 H74 0.9500
C75 H75 0.9500
C31 H31 0.9500
O1 C11 1.418(7)
C11 H11A 0.9800
C11 H11B 0.9800
C11 H11C 0.9800
C39 H39 0.9500
C42 H42A 0.9800
C42 H42B 0.9800
C42 H42C 0.9800
C79 H79 0.9500
C58 C57 1.353(8)
C58 H58 0.9500
C57 C56 1.372(8)
C57 H57 0.9500
C55 C56 1.387(9)
C55 H55 0.9500
C56 H56 0.9500
